data_7048693
loop_
_publ_author_name
'Itabashi, Takayuki'
'Mori, Okki'
'Arashiba, Kazuya'
'Eizawa, Aya'
'Nakajima, Kazunari'
'Nishibayashi, Yoshiaki'

_publ_section_title
;
 Effect of substituents on molybdenum triiodide complexes bearing PNP-type
 pincer ligands toward catalytic nitrogen fixation
;
_journal_name_full 'Dalton Transactions'
_journal_paper_doi 10.1039/C8DT04975K
_journal_year 2019
_chemical_formula_moiety 'C37 H71 I5 Mo2 N2 P3'
_chemical_formula_sum 'C37 H71 I5 Mo2 N2 P3'
_chemical_formula_weight 1463.31
_space_group_crystal_system monoclinic
_space_group_IT_number 15
_space_group_name_Hall '-I 2ya'
_space_group_name_H-M_alt 'I 1 2/a 1'
_symmetry_space_group_name_Hall '-I 2ya'
_symmetry_space_group_name_H-M 'I 1 2/a 1'
_atom_sites_solution_hydrogens geom
_atom_sites_solution_primary direct
_atom_sites_solution_secondary difmap
_audit_update_record
;
2018-12-05 deposited with the CCDC.
2019-01-21 downloaded from the CCDC.
;
_cell_angle_alpha 90.0000
_cell_angle_beta 118.700(5)
_cell_angle_gamma 90.0000
_cell_formula_units_Z 16
_cell_length_a 24.7398(5)
_cell_length_b 25.2842(5)
_cell_length_c 25.498(3)
_cell_measurement_reflns_used 50835
_cell_measurement_temperature 173
_cell_measurement_theta_max 27.50
_cell_measurement_theta_min 1.59
_cell_volume 13990.2(18)
_computing_cell_refinement 'RAPID AUTO'
_computing_data_collection 'RAPID AUTO (Rigaku, ????)'
_computing_data_reduction 'RAPID AUTO'
_computing_molecular_graphics 'CrystalStructure 4.3'
_computing_publication_material 'CrystalStructure 4.3 (Rigaku, 2018)'
_computing_structure_refinement 'SHELXL Version 2016/6 (Sheldrick, 2008)'
_computing_structure_solution 'SHELXS Version 2013/1 (Sheldrick, 2008)'
_diffrn_ambient_temperature 173
_diffrn_detector_area_resol_mean 10.000
_diffrn_measured_fraction_theta_full 0.996
_diffrn_measured_fraction_theta_max 0.996
_diffrn_measurement_device_type 'Rigaku R-AXIS RAPID'
_diffrn_measurement_method \w
_diffrn_radiation_type 'Mo K\a'
_diffrn_radiation_wavelength 0.71075
_diffrn_reflns_av_R_equivalents 0.0589
_diffrn_reflns_av_unetI/netI 0.0493
_diffrn_reflns_Laue_measured_fraction_full 0.996
_diffrn_reflns_Laue_measured_fraction_max 0.996
_diffrn_reflns_limit_h_max 32
_diffrn_reflns_limit_h_min -32
_diffrn_reflns_limit_k_max 29
_diffrn_reflns_limit_k_min -32
_diffrn_reflns_limit_l_max 32
_diffrn_reflns_limit_l_min -33
_diffrn_reflns_number 66785
_diffrn_reflns_point_group_measured_fraction_full 0.996
_diffrn_reflns_point_group_measured_fraction_max 0.996
_diffrn_reflns_theta_full 25.242
_diffrn_reflns_theta_max 27.485
_diffrn_reflns_theta_min 1.833
_diffrn_standards_number 0
_exptl_absorpt_coefficient_mu 5.306
_exptl_absorpt_correction_T_max 0.767
_exptl_absorpt_correction_T_min 0.504
_exptl_absorpt_correction_type multi-scan
_exptl_absorpt_process_details 'ABSCOR (Rigaku, 1995)'
_exptl_crystal_colour red
_exptl_crystal_density_diffrn 2.779
_exptl_crystal_density_method 'not measured'
_exptl_crystal_description block
_exptl_crystal_F_000 11216.00
_exptl_crystal_size_max 0.250
_exptl_crystal_size_mid 0.100
_exptl_crystal_size_min 0.050
_refine_diff_density_max 1.41
_refine_diff_density_min -1.29
_refine_ls_extinction_method none
_refine_ls_goodness_of_fit_ref 1.026
_refine_ls_hydrogen_treatment constr
_refine_ls_number_parameters 508
_refine_ls_number_reflns 15990
_refine_ls_number_restraints 0
_refine_ls_R_factor_all 0.0670
_refine_ls_R_factor_gt 0.0488
_refine_ls_shift/su_max 0.002
_refine_ls_structure_factor_coef Fsqd
_refine_ls_weighting_details 'w = 1/[\s^2^(Fo^2^)+(0.0511P)^2^+32.1426P] where P=(Fo^2^+2Fc^2^)/3'
_refine_ls_weighting_scheme calc
_refine_ls_wR_factor_gt 0.1026
_refine_ls_wR_factor_ref 0.1085
_reflns_Friedel_coverage 0.000
_reflns_number_gt 12373
_reflns_number_total 15990
_reflns_threshold_expression F^2^>2.0\s(F^2^)
_cod_data_source_file c8dt04975k2.cif
_cod_data_source_block 2e
_cod_original_cell_volume 13990.2(19)
_cod_database_code 7048693

loop_
_space_group_symop_operation_xyz
'x, y, z'
'-x+1/2, y, -z'
'x+1/2, y+1/2, z+1/2'
'-x+1, y+1/2, -z+1/2'
'-x, -y, -z'
'x-1/2, -y, z'
'-x+1/2, -y+1/2, -z+1/2'
'x, -y+1/2, z+1/2'

loop_
_atom_site_label
_atom_site_type_symbol
_atom_site_fract_x
_atom_site_fract_y
_atom_site_fract_z
_atom_site_U_iso_or_equiv
_atom_site_adp_type
_atom_site_occupancy
_atom_site_site_symmetry_order
_atom_site_calc_flag
_atom_site_refinement_flags_posn
_atom_site_refinement_flags_adp
_atom_site_refinement_flags_occupancy
I1 I -0.10561(2) 0.49315(2) 0.72040(2) 0.04746(10) Uani 1 1 d . . .
I2 I -0.02239(2) 0.62305(2) 0.72626(2) 0.05727(11) Uani 1 1 d . . .
I3 I 0.04964(2) 0.41691(2) 0.80526(2) 0.05507(11) Uani 1 1 d . . .
I4 I 0.250000 0.67849(2) 1.000000 0.03835(11) Uani 1 2 d S T P
I5 I 0.36994(2) 0.78567(2) 1.01733(2) 0.04215(9) Uani 1 1 d . . .
Mo1 Mo 0.01674(2) 0.51961(2) 0.76460(2) 0.03523(10) Uani 1 1 d . . .
Mo2 Mo 0.250000 0.78715(2) 1.000000 0.02612(11) Uani 1 2 d S T P
P1 P 0.03129(6) 0.50184(7) 0.66940(6) 0.0516(4) Uani 1 1 d . . .
P2 P 0.05570(5) 0.55016(5) 0.87730(5) 0.0348(3) Uani 1 1 d . . .
P3 P 0.20822(5) 0.81022(5) 0.88364(5) 0.0322(2) Uani 1 1 d . . .
N1 N 0.11332(17) 0.54210(16) 0.79532(15) 0.0376(9) Uani 1 1 d . . .
N2 N 0.250000 0.87338(19) 1.000000 0.0292(11) Uani 1 2 d S T P
C1 C 0.1131(2) 0.4841(3) 0.7174(2) 0.0545(15) Uani 1 1 d . . .
H1A H 0.115700 0.448222 0.733879 0.065 Uiso 1 1 calc R U .
H1B H 0.134313 0.483499 0.692871 0.065 Uiso 1 1 calc R U .
C2 C 0.1456(2) 0.5228(2) 0.7683(2) 0.0409(11) Uani 1 1 d . . .
C3 C 0.2050(2) 0.5370(2) 0.78619(19) 0.0402(11) Uani 1 1 d . . .
H3 H 0.226152 0.521798 0.767114 0.048 Uiso 1 1 calc R U .
C4 C 0.2355(2) 0.57381(19) 0.83226(19) 0.0368(10) Uani 1 1 d . . .
C5 C 0.2020(2) 0.59320(19) 0.85887(19) 0.0363(10) Uani 1 1 d . . .
H5 H 0.220665 0.618216 0.890374 0.044 Uiso 1 1 calc R U .
C6 C 0.1424(2) 0.57722(19) 0.84093(18) 0.0359(10) Uani 1 1 d . . .
C7 C 0.1079(2) 0.59883(19) 0.8709(2) 0.0365(10) Uani 1 1 d . . .
H7A H 0.083409 0.629757 0.847894 0.044 Uiso 1 1 calc R U .
H7B H 0.137822 0.611288 0.911366 0.044 Uiso 1 1 calc R U .
C8 C 0.2993(2) 0.5918(2) 0.85104(19) 0.0381(11) Uani 1 1 d . . .
C9 C 0.3392(2) 0.5613(2) 0.8391(2) 0.0422(11) Uani 1 1 d . . .
H9 H 0.325954 0.528374 0.819104 0.051 Uiso 1 1 calc R U .
C10 C 0.3982(2) 0.5794(2) 0.8567(2) 0.0523(14) Uani 1 1 d . . .
H10 H 0.424824 0.558581 0.847881 0.063 Uiso 1 1 calc R U .
C11 C 0.4193(2) 0.6262(2) 0.8862(2) 0.0519(14) Uani 1 1 d . . .
H11 H 0.460044 0.637840 0.897780 0.062 Uiso 1 1 calc R U .
C12 C 0.3805(2) 0.6564(2) 0.8989(2) 0.0510(13) Uani 1 1 d . . .
H12 H 0.394520 0.688981 0.919551 0.061 Uiso 1 1 calc R U .
C13 C 0.3210(2) 0.6390(2) 0.8814(2) 0.0399(11) Uani 1 1 d . . .
H13 H 0.294726 0.659975 0.890569 0.048 Uiso 1 1 calc R U .
C14 C 0.0334(3) 0.5587(3) 0.6215(2) 0.0653(18) Uani 1 1 d . . .
C15 C -0.0306(3) 0.5841(3) 0.5859(3) 0.085(2) Uani 1 1 d . . .
H15A H -0.056887 0.561179 0.552124 0.102 Uiso 1 1 calc R U .
H15B H -0.026567 0.618691 0.570821 0.102 Uiso 1 1 calc R U .
H15C H -0.049278 0.588507 0.611909 0.102 Uiso 1 1 calc R U .
C16 C 0.0566(3) 0.5431(3) 0.5781(3) 0.086(3) Uani 1 1 d . . .
H16A H 0.065752 0.574974 0.562020 0.103 Uiso 1 1 calc R U .
H16B H 0.024890 0.522335 0.545284 0.103 Uiso 1 1 calc R U .
H16C H 0.094124 0.521762 0.599154 0.103 Uiso 1 1 calc R U .
C17 C 0.0792(3) 0.6005(3) 0.6631(2) 0.0629(17) Uani 1 1 d . . .
H17A H 0.068783 0.609955 0.694429 0.075 Uiso 1 1 calc R U .
H17B H 0.076946 0.632088 0.639844 0.075 Uiso 1 1 calc R U .
H17C H 0.121114 0.586060 0.681473 0.075 Uiso 1 1 calc R U .
C18 C -0.0013(3) 0.4416(3) 0.6192(3) 0.0670(19) Uani 1 1 d . . .
C19 C -0.0626(3) 0.4555(3) 0.5648(2) 0.078(2) Uani 1 1 d . . .
H19A H -0.089637 0.472596 0.577897 0.094 Uiso 1 1 calc R U .
H19B H -0.082320 0.423118 0.542664 0.094 Uiso 1 1 calc R U .
H19C H -0.055362 0.479635 0.538735 0.094 Uiso 1 1 calc R U .
C20 C 0.0426(3) 0.4177(3) 0.5989(3) 0.078(2) Uani 1 1 d . . .
H20A H 0.050844 0.443796 0.575173 0.094 Uiso 1 1 calc R U .
H20B H 0.023616 0.386223 0.574444 0.094 Uiso 1 1 calc R U .
H20C H 0.081395 0.407778 0.633990 0.094 Uiso 1 1 calc R U .
C21 C -0.0128(3) 0.3980(3) 0.6539(3) 0.0694(19) Uani 1 1 d . . .
H21A H -0.034065 0.368384 0.626926 0.083 Uiso 1 1 calc R U .
H21B H -0.038371 0.411712 0.670524 0.083 Uiso 1 1 calc R U .
H21C H 0.026679 0.385682 0.686413 0.083 Uiso 1 1 calc R U .
C22 C 0.0054(2) 0.5903(2) 0.9007(2) 0.0441(12) Uani 1 1 d . . .
C23 C -0.0535(3) 0.6071(3) 0.8462(3) 0.074(2) Uani 1 1 d . . .
H23A H -0.043768 0.631802 0.822349 0.089 Uiso 1 1 calc R U .
H23B H -0.080750 0.624359 0.858914 0.089 Uiso 1 1 calc R U .
H23C H -0.074193 0.575863 0.822026 0.089 Uiso 1 1 calc R U .
C24 C 0.0380(3) 0.6407(2) 0.9351(3) 0.0619(16) Uani 1 1 d . . .
H24A H 0.011847 0.658811 0.948562 0.074 Uiso 1 1 calc R U .
H24B H 0.045617 0.664211 0.908759 0.074 Uiso 1 1 calc R U .
H24C H 0.077331 0.631239 0.969815 0.074 Uiso 1 1 calc R U .
C25 C -0.0150(3) 0.5575(3) 0.9385(3) 0.0689(18) Uani 1 1 d . . .
H25A H -0.035717 0.525286 0.916614 0.083 Uiso 1 1 calc R U .
H25B H -0.043541 0.578261 0.946662 0.083 Uiso 1 1 calc R U .
H25C H 0.021111 0.547817 0.976273 0.083 Uiso 1 1 calc R U .
C26 C 0.1122(2) 0.5096(2) 0.9448(2) 0.0452(12) Uani 1 1 d . . .
C27 C 0.1650(2) 0.4906(2) 0.9344(2) 0.0467(12) Uani 1 1 d . . .
H27A H 0.189229 0.463932 0.964523 0.056 Uiso 1 1 calc R U .
H27B H 0.191420 0.520602 0.937654 0.056 Uiso 1 1 calc R U .
H27C H 0.148051 0.474974 0.894432 0.056 Uiso 1 1 calc R U .
C28 C 0.1426(3) 0.5429(2) 1.0034(2) 0.0574(15) Uani 1 1 d . . .
H28A H 0.161732 0.574511 0.997155 0.069 Uiso 1 1 calc R U .
H28B H 0.174060 0.521662 1.035804 0.069 Uiso 1 1 calc R U .
H28C H 0.111004 0.553566 1.014065 0.069 Uiso 1 1 calc R U .
C29 C 0.0805(3) 0.4609(2) 0.9541(2) 0.0532(14) Uani 1 1 d . . .
H29A H 0.111446 0.438136 0.985034 0.064 Uiso 1 1 calc R U .
H29B H 0.059139 0.441081 0.916515 0.064 Uiso 1 1 calc R U .
H29C H 0.050535 0.472390 0.966558 0.064 Uiso 1 1 calc R U .
C30 C 0.1728(2) 0.87082(18) 0.89294(18) 0.0330(10) Uani 1 1 d . . .
H30A H 0.161357 0.893933 0.857829 0.040 Uiso 1 1 calc R U .
H30B H 0.134354 0.861269 0.893752 0.040 Uiso 1 1 calc R U .
C31 C 0.21394(19) 0.90158(17) 0.94911(18) 0.0303(9) Uani 1 1 d . . .
C32 C 0.2133(2) 0.95574(19) 0.9483(2) 0.0381(10) Uani 1 1 d . . .
H32 H 0.187579 0.973733 0.912031 0.046 Uiso 1 1 calc R U .
C33 C 0.250000 0.9851(3) 1.000000 0.0379(15) Uani 1 2 d S T P
C34 C 0.250000 1.0441(3) 1.000000 0.0480(18) Uani 1 2 d S T P
C35 C 0.1998(3) 1.0722(2) 0.9573(3) 0.0628(16) Uani 1 1 d . . .
H35 H 0.165148 1.053867 0.927365 0.075 Uiso 1 1 calc R U .
C36 C 0.2005(4) 1.1273(2) 0.9585(3) 0.077(2) Uani 1 1 d . . .
H36 H 0.165660 1.146248 0.929731 0.092 Uiso 1 1 calc R U .
C37 C 0.250000 1.1544(4) 1.000000 0.082(3) Uani 1 2 d S T P
H37 H 0.249999 1.191938 0.999998 0.099 Uiso 1 2 calc R U P
C38 C 0.1420(2) 0.7735(2) 0.8201(2) 0.0429(12) Uani 1 1 d . . .
C39 C 0.1063(2) 0.7424(2) 0.8445(2) 0.0540(15) Uani 1 1 d . . .
H39A H 0.078978 0.717012 0.814272 0.065 Uiso 1 1 calc R U .
H39B H 0.081586 0.766758 0.854229 0.065 Uiso 1 1 calc R U .
H39C H 0.135173 0.723297 0.880620 0.065 Uiso 1 1 calc R U .
C40 C 0.0954(3) 0.8101(2) 0.7716(2) 0.0538(14) Uani 1 1 d . . .
H40A H 0.076725 0.833428 0.789136 0.065 Uiso 1 1 calc R U .
H40B H 0.063223 0.788779 0.739870 0.065 Uiso 1 1 calc R U .
H40C H 0.116480 0.831419 0.754835 0.065 Uiso 1 1 calc R U .
C41 C 0.1671(3) 0.7333(2) 0.7913(3) 0.0617(16) Uani 1 1 d . . .
H41A H 0.198823 0.711274 0.822633 0.074 Uiso 1 1 calc R U .
H41B H 0.185093 0.752357 0.769943 0.074 Uiso 1 1 calc R U .
H41C H 0.133376 0.710774 0.763216 0.074 Uiso 1 1 calc R U .
C42 C 0.2609(2) 0.8361(2) 0.8540(2) 0.0414(11) Uani 1 1 d . . .
C43 C 0.2262(3) 0.8592(2) 0.7910(2) 0.0549(14) Uani 1 1 d . . .
H43A H 0.204038 0.830810 0.762510 0.066 Uiso 1 1 calc R U .
H43B H 0.255584 0.875670 0.780538 0.066 Uiso 1 1 calc R U .
H43C H 0.196749 0.885772 0.789616 0.066 Uiso 1 1 calc R U .
C44 C 0.3040(3) 0.7926(2) 0.8543(3) 0.0528(13) Uani 1 1 d . . .
H44A H 0.323330 0.774905 0.893264 0.063 Uiso 1 1 calc R U .
H44B H 0.335970 0.808287 0.846926 0.063 Uiso 1 1 calc R U .
H44C H 0.280302 0.766817 0.822878 0.063 Uiso 1 1 calc R U .
C45 C 0.2994(2) 0.8816(2) 0.8946(2) 0.0477(12) Uani 1 1 d . . .
H45A H 0.273054 0.912641 0.887608 0.057 Uiso 1 1 calc R U .
H45B H 0.332698 0.890533 0.885702 0.057 Uiso 1 1 calc R U .
H45C H 0.317117 0.870762 0.936571 0.057 Uiso 1 1 calc R U .

loop_
_atom_site_aniso_label
_atom_site_aniso_U_11
_atom_site_aniso_U_22
_atom_site_aniso_U_33
_atom_site_aniso_U_23
_atom_site_aniso_U_13
_atom_site_aniso_U_12
I1 0.03501(17) 0.0590(2) 0.04394(18) -0.01251(15) 0.01540(14) -0.01746(15)
I2 0.0564(2) 0.0575(2) 0.0519(2) 0.00927(17) 0.02122(17) -0.00789(18)
I3 0.0555(2) 0.0471(2) 0.0527(2) -0.01097(16) 0.01807(17) -0.00802(17)
I4 0.0402(2) 0.0282(2) 0.0341(2) 0.000 0.00774(18) 0.000
I5 0.02902(15) 0.0524(2) 0.04232(17) -0.00216(14) 0.01495(13) 0.00141(14)
Mo1 0.0318(2) 0.0454(2) 0.02657(19) -0.00781(16) 0.01253(15) -0.01320(17)
Mo2 0.0244(2) 0.0274(3) 0.0227(2) 0.000 0.00823(19) 0.000
P1 0.0394(7) 0.0839(11) 0.0325(6) -0.0205(7) 0.0181(6) -0.0289(7)
P2 0.0328(6) 0.0423(7) 0.0287(6) -0.0051(5) 0.0142(5) -0.0114(5)
P3 0.0328(6) 0.0304(6) 0.0276(5) 0.0007(4) 0.0098(5) 0.0007(5)
N1 0.032(2) 0.054(3) 0.0258(18) -0.0056(17) 0.0132(16) -0.0130(18)
N2 0.027(3) 0.023(3) 0.035(3) 0.000 0.013(2) 0.000
C1 0.047(3) 0.082(4) 0.040(3) -0.027(3) 0.025(2) -0.025(3)
C2 0.037(3) 0.058(3) 0.029(2) -0.009(2) 0.018(2) -0.010(2)
C3 0.032(2) 0.061(3) 0.027(2) -0.010(2) 0.0136(19) -0.012(2)
C4 0.034(2) 0.045(3) 0.027(2) 0.0050(19) 0.0114(18) -0.006(2)
C5 0.030(2) 0.043(3) 0.029(2) -0.0022(19) 0.0090(18) -0.008(2)
C6 0.034(2) 0.050(3) 0.023(2) -0.0054(19) 0.0126(18) -0.013(2)
C7 0.033(2) 0.040(3) 0.033(2) -0.0010(19) 0.0139(19) -0.011(2)
C8 0.031(2) 0.048(3) 0.025(2) 0.0047(19) 0.0048(18) -0.006(2)
C9 0.036(3) 0.053(3) 0.036(2) -0.002(2) 0.015(2) -0.004(2)
C10 0.035(3) 0.075(4) 0.041(3) 0.003(3) 0.014(2) 0.001(3)
C11 0.028(3) 0.062(4) 0.057(3) 0.001(3) 0.013(2) -0.007(2)
C12 0.033(3) 0.055(3) 0.054(3) 0.007(3) 0.012(2) -0.007(2)
C13 0.027(2) 0.045(3) 0.042(3) 0.009(2) 0.012(2) -0.003(2)
C14 0.051(3) 0.109(5) 0.026(2) -0.005(3) 0.011(2) -0.030(3)
C15 0.059(4) 0.131(7) 0.044(3) 0.014(4) 0.008(3) -0.030(4)
C16 0.080(5) 0.143(7) 0.037(3) -0.028(4) 0.030(3) -0.056(5)
C17 0.048(3) 0.098(5) 0.038(3) 0.002(3) 0.017(2) -0.029(3)
C18 0.052(3) 0.099(5) 0.051(3) -0.041(3) 0.026(3) -0.036(3)
C19 0.055(4) 0.128(6) 0.043(3) -0.037(4) 0.017(3) -0.044(4)
C20 0.064(4) 0.115(6) 0.067(4) -0.048(4) 0.041(3) -0.037(4)
C21 0.058(4) 0.082(5) 0.071(4) -0.045(4) 0.033(3) -0.035(3)
C22 0.042(3) 0.052(3) 0.037(3) -0.009(2) 0.018(2) -0.009(2)
C23 0.053(4) 0.106(6) 0.064(4) -0.021(4) 0.028(3) 0.013(4)
C24 0.062(4) 0.062(4) 0.069(4) -0.022(3) 0.038(3) -0.009(3)
C25 0.082(5) 0.066(4) 0.096(5) -0.009(4) 0.073(4) -0.010(3)
C26 0.045(3) 0.053(3) 0.035(3) 0.001(2) 0.018(2) -0.008(2)
C27 0.035(3) 0.061(3) 0.036(3) 0.003(2) 0.011(2) -0.006(2)
C28 0.059(4) 0.073(4) 0.033(3) 0.000(3) 0.017(2) -0.010(3)
C29 0.055(3) 0.063(4) 0.047(3) 0.008(3) 0.028(3) -0.003(3)
C30 0.030(2) 0.039(3) 0.025(2) 0.0038(18) 0.0088(17) 0.0053(19)
C31 0.029(2) 0.030(2) 0.030(2) -0.0001(17) 0.0135(18) -0.0033(18)
C32 0.036(2) 0.036(3) 0.037(2) 0.008(2) 0.014(2) 0.003(2)
C33 0.039(4) 0.026(3) 0.048(4) 0.000 0.020(3) 0.000
C34 0.054(5) 0.038(4) 0.053(4) 0.000 0.026(4) 0.000
C35 0.066(4) 0.045(3) 0.068(4) 0.000(3) 0.024(3) 0.003(3)
C36 0.094(5) 0.034(3) 0.096(5) 0.014(3) 0.041(4) 0.019(3)
C37 0.112(9) 0.043(5) 0.086(7) 0.000 0.043(7) 0.000
C38 0.046(3) 0.044(3) 0.030(2) -0.004(2) 0.011(2) -0.005(2)
C39 0.045(3) 0.051(3) 0.042(3) -0.001(2) 0.002(2) -0.020(3)
C40 0.048(3) 0.053(3) 0.039(3) 0.002(2) 0.003(2) 0.002(3)
C41 0.064(4) 0.054(4) 0.051(3) -0.024(3) 0.014(3) 0.006(3)
C42 0.050(3) 0.040(3) 0.040(3) 0.003(2) 0.026(2) -0.001(2)
C43 0.061(4) 0.065(4) 0.040(3) 0.012(3) 0.025(3) 0.000(3)
C44 0.051(3) 0.058(4) 0.054(3) -0.003(3) 0.029(3) 0.004(3)
C45 0.045(3) 0.045(3) 0.065(3) 0.003(3) 0.036(3) -0.005(2)

loop_
_atom_type_symbol
_atom_type_description
_atom_type_scat_dispersion_real
_atom_type_scat_dispersion_imag
_atom_type_scat_source
N N 0.0061 0.0033
;
International Tables for Crystallography
(Vol. C, Tables 4.2.6.8 and 6.1.1.4)
;
C C 0.0033 0.0016
;
International Tables for Crystallography
(Vol. C, Tables 4.2.6.8 and 6.1.1.4)
;
H H 0.0000 0.0000
;
International Tables for Crystallography
(Vol. C, Table 6.1.1.4)
;
P P 0.1023 0.0942
;
International Tables for Crystallography
(Vol. C, Tables 4.2.6.8 and 6.1.1.4)
;
Mo Mo -1.6832 0.6857
;
International Tables for Crystallography
(Vol. C, Tables 4.2.6.8 and 6.1.1.4)
;
I I -0.4742 1.8119
;
International Tables for Crystallography
(Vol. C, Tables 4.2.6.8 and 6.1.1.4)
;

loop_
_geom_angle_atom_site_label_1
_geom_angle_atom_site_label_2
_geom_angle_atom_site_label_3
_geom_angle
_geom_angle_site_symmetry_1
_geom_angle_site_symmetry_3
N1 Mo1 P1 76.64(10) . .
N1 Mo1 P2 76.89(10) . .
P1 Mo1 P2 153.52(4) . .
N1 Mo1 I1 177.10(10) . .
P1 Mo1 I1 100.91(3) . .
P2 Mo1 I1 105.56(3) . .
N1 Mo1 I3 92.03(11) . .
P1 Mo1 I3 92.24(4) . .
P2 Mo1 I3 88.80(3) . .
I1 Mo1 I3 89.603(17) . .
N1 Mo1 I2 90.99(11) . .
P1 Mo1 I2 90.85(4) . .
P2 Mo1 I2 89.49(3) . .
I1 Mo1 I2 87.493(17) . .
I3 Mo1 I2 176.11(2) . .
N2 Mo2 P3 77.50(3) . .
N2 Mo2 P3 77.50(3) . 2_557
P3 Mo2 P3 155.01(5) . 2_557
N2 Mo2 I4 180.0 . .
P3 Mo2 I4 102.50(3) . .
P3 Mo2 I4 102.50(3) 2_557 .
N2 Mo2 I5 90.770(13) . .
P3 Mo2 I5 89.64(3) . .
P3 Mo2 I5 90.69(3) 2_557 .
I4 Mo2 I5 89.230(13) . .
N2 Mo2 I5 90.768(13) . 2_557
P3 Mo2 I5 90.69(3) . 2_557
P3 Mo2 I5 89.64(3) 2_557 2_557
I4 Mo2 I5 89.232(13) . 2_557
I5 Mo2 I5 178.46(3) . 2_557
C1 P1 C18 103.1(3) . .
C1 P1 C14 104.4(3) . .
C18 P1 C14 107.9(3) . .
C1 P1 Mo1 91.26(16) . .
C18 P1 Mo1 123.4(2) . .
C14 P1 Mo1 121.0(2) . .
C7 P2 C22 105.2(2) . .
C7 P2 C26 101.4(2) . .
C22 P2 C26 107.9(2) . .
C7 P2 Mo1 90.20(14) . .
C22 P2 Mo1 122.54(16) . .
C26 P2 Mo1 122.92(17) . .
C30 P3 C38 104.4(2) . .
C30 P3 C42 103.0(2) . .
C38 P3 C42 107.6(2) . .
C30 P3 Mo2 89.59(14) . .
C38 P3 Mo2 123.35(16) . .
C42 P3 Mo2 122.40(16) . .
C6 N1 C2 117.7(4) . .
C6 N1 Mo1 120.7(3) . .
C2 N1 Mo1 121.6(3) . .
C31 N2 C31 117.3(5) 2_557 .
C31 N2 Mo2 121.4(3) 2_557 .
C31 N2 Mo2 121.4(3) . .
C2 C1 P1 111.9(4) . .
C2 C1 H1A 109.2 . .
P1 C1 H1A 109.2 . .
C2 C1 H1B 109.2 . .
P1 C1 H1B 109.2 . .
H1A C1 H1B 107.9 . .
C3 C2 N1 122.3(4) . .
C3 C2 C1 120.0(4) . .
N1 C2 C1 117.7(4) . .
C2 C3 C4 121.0(4) . .
C2 C3 H3 119.5 . .
C4 C3 H3 119.5 . .
C5 C4 C3 116.0(4) . .
C5 C4 C8 121.7(4) . .
C3 C4 C8 122.3(4) . .
C6 C5 C4 121.9(4) . .
C6 C5 H5 119.1 . .
C4 C5 H5 119.1 . .
N1 C6 C5 121.2(4) . .
N1 C6 C7 118.4(4) . .
C5 C6 C7 120.4(4) . .
C6 C7 P2 113.4(3) . .
C6 C7 H7A 108.9 . .
P2 C7 H7A 108.9 . .
C6 C7 H7B 108.9 . .
P2 C7 H7B 108.9 . .
H7A C7 H7B 107.7 . .
C13 C8 C9 118.2(4) . .
C13 C8 C4 120.9(5) . .
C9 C8 C4 121.0(4) . .
C10 C9 C8 119.7(5) . .
C10 C9 H9 120.2 . .
C8 C9 H9 120.2 . .
C11 C10 C9 122.0(5) . .
C11 C10 H10 119.0 . .
C9 C10 H10 119.0 . .
C10 C11 C12 118.9(5) . .
C10 C11 H11 120.6 . .
C12 C11 H11 120.6 . .
C11 C12 C13 120.0(5) . .
C11 C12 H12 120.0 . .
C13 C12 H12 120.0 . .
C8 C13 C12 121.3(5) . .
C8 C13 H13 119.4 . .
C12 C13 H13 119.4 . .
C16 C14 C17 105.6(5) . .
C16 C14 C15 108.6(5) . .
C17 C14 C15 109.3(6) . .
C16 C14 P1 113.9(6) . .
C17 C14 P1 108.4(4) . .
C15 C14 P1 110.9(4) . .
C14 C15 H15A 109.5 . .
C14 C15 H15B 109.5 . .
H15A C15 H15B 109.5 . .
C14 C15 H15C 109.5 . .
H15A C15 H15C 109.5 . .
H15B C15 H15C 109.5 . .
C14 C16 H16A 109.5 . .
C14 C16 H16B 109.5 . .
H16A C16 H16B 109.5 . .
C14 C16 H16C 109.5 . .
H16A C16 H16C 109.5 . .
H16B C16 H16C 109.5 . .
C14 C17 H17A 109.5 . .
C14 C17 H17B 109.5 . .
H17A C17 H17B 109.5 . .
C14 C17 H17C 109.5 . .
H17A C17 H17C 109.5 . .
H17B C17 H17C 109.5 . .
C21 C18 C19 108.3(5) . .
C21 C18 C20 105.6(6) . .
C19 C18 C20 109.8(5) . .
C21 C18 P1 109.1(4) . .
C19 C18 P1 110.1(5) . .
C20 C18 P1 113.7(4) . .
C18 C19 H19A 109.5 . .
C18 C19 H19B 109.5 . .
H19A C19 H19B 109.5 . .
C18 C19 H19C 109.5 . .
H19A C19 H19C 109.5 . .
H19B C19 H19C 109.5 . .
C18 C20 H20A 109.5 . .
C18 C20 H20B 109.5 . .
H20A C20 H20B 109.5 . .
C18 C20 H20C 109.5 . .
H20A C20 H20C 109.5 . .
H20B C20 H20C 109.5 . .
C18 C21 H21A 109.5 . .
C18 C21 H21B 109.5 . .
H21A C21 H21B 109.5 . .
C18 C21 H21C 109.5 . .
H21A C21 H21C 109.5 . .
H21B C21 H21C 109.5 . .
C23 C22 C25 105.4(5) . .
C23 C22 C24 107.5(5) . .
C25 C22 C24 109.4(5) . .
C23 C22 P2 110.3(4) . .
C25 C22 P2 111.8(4) . .
C24 C22 P2 112.1(4) . .
C22 C23 H23A 109.5 . .
C22 C23 H23B 109.5 . .
H23A C23 H23B 109.5 . .
C22 C23 H23C 109.5 . .
H23A C23 H23C 109.5 . .
H23B C23 H23C 109.5 . .
C22 C24 H24A 109.5 . .
C22 C24 H24B 109.5 . .
H24A C24 H24B 109.5 . .
C22 C24 H24C 109.5 . .
H24A C24 H24C 109.5 . .
H24B C24 H24C 109.5 . .
C22 C25 H25A 109.5 . .
C22 C25 H25B 109.5 . .
H25A C25 H25B 109.5 . .
C22 C25 H25C 109.5 . .
H25A C25 H25C 109.5 . .
H25B C25 H25C 109.5 . .
C27 C26 C29 108.5(5) . .
C27 C26 C28 106.1(4) . .
C29 C26 C28 109.4(4) . .
C27 C26 P2 109.2(3) . .
C29 C26 P2 111.2(4) . .
C28 C26 P2 112.3(4) . .
C26 C27 H27A 109.5 . .
C26 C27 H27B 109.5 . .
H27A C27 H27B 109.5 . .
C26 C27 H27C 109.5 . .
H27A C27 H27C 109.5 . .
H27B C27 H27C 109.5 . .
C26 C28 H28A 109.5 . .
C26 C28 H28B 109.5 . .
H28A C28 H28B 109.5 . .
C26 C28 H28C 109.5 . .
H28A C28 H28C 109.5 . .
H28B C28 H28C 109.5 . .
C26 C29 H29A 109.5 . .
C26 C29 H29B 109.5 . .
H29A C29 H29B 109.5 . .
C26 C29 H29C 109.5 . .
H29A C29 H29C 109.5 . .
H29B C29 H29C 109.5 . .
C31 C30 P3 113.9(3) . .
C31 C30 H30A 108.8 . .
P3 C30 H30A 108.8 . .
C31 C30 H30B 108.8 . .
P3 C30 H30B 108.8 . .
H30A C30 H30B 107.7 . .
N2 C31 C32 122.2(4) . .
N2 C31 C30 117.7(4) . .
C32 C31 C30 120.1(4) . .
C31 C32 C33 121.2(4) . .
C31 C32 H32 119.4 . .
C33 C32 H32 119.4 . .
C32 C33 C32 116.0(6) . 2_557
C32 C33 C34 122.0(3) . .
C32 C33 C34 122.0(3) 2_557 .
C35 C34 C35 118.6(7) 2_557 .
C35 C34 C33 120.7(4) 2_557 .
C35 C34 C33 120.7(4) . .
C36 C35 C34 119.8(6) . .
C36 C35 H35 120.1 . .
C34 C35 H35 120.1 . .
C37 C36 C35 121.2(7) . .
C37 C36 H36 119.4 . .
C35 C36 H36 119.4 . .
C36 C37 C36 119.5(9) . 2_557
C36 C37 H37 120.3 . .
C36 C37 H37 120.3 2_557 .
C39 C38 C40 106.4(5) . .
C39 C38 C41 107.4(5) . .
C40 C38 C41 109.4(4) . .
C39 C38 P3 109.7(3) . .
C40 C38 P3 113.5(4) . .
C41 C38 P3 110.3(4) . .
C38 C39 H39A 109.5 . .
C38 C39 H39B 109.5 . .
H39A C39 H39B 109.5 . .
C38 C39 H39C 109.5 . .
H39A C39 H39C 109.5 . .
H39B C39 H39C 109.5 . .
C38 C40 H40A 109.5 . .
C38 C40 H40B 109.5 . .
H40A C40 H40B 109.5 . .
C38 C40 H40C 109.5 . .
H40A C40 H40C 109.5 . .
H40B C40 H40C 109.5 . .
C38 C41 H41A 109.5 . .
C38 C41 H41B 109.5 . .
H41A C41 H41B 109.5 . .
C38 C41 H41C 109.5 . .
H41A C41 H41C 109.5 . .
H41B C41 H41C 109.5 . .
C43 C42 C44 108.5(4) . .
C43 C42 C45 106.1(4) . .
C44 C42 C45 109.3(4) . .
C43 C42 P3 113.6(4) . .
C44 C42 P3 111.0(4) . .
C45 C42 P3 108.1(3) . .
C42 C43 H43A 109.5 . .
C42 C43 H43B 109.5 . .
H43A C43 H43B 109.5 . .
C42 C43 H43C 109.5 . .
H43A C43 H43C 109.5 . .
H43B C43 H43C 109.5 . .
C42 C44 H44A 109.5 . .
C42 C44 H44B 109.5 . .
H44A C44 H44B 109.5 . .
C42 C44 H44C 109.5 . .
H44A C44 H44C 109.5 . .
H44B C44 H44C 109.5 . .
C42 C45 H45A 109.5 . .
C42 C45 H45B 109.5 . .
H45A C45 H45B 109.5 . .
C42 C45 H45C 109.5 . .
H45A C45 H45C 109.5 . .
H45B C45 H45C 109.5 . .

loop_
_geom_bond_atom_site_label_1
_geom_bond_atom_site_label_2
_geom_bond_distance
_geom_bond_site_symmetry_2
I1 Mo1 2.7576(5) .
I2 Mo1 2.7970(6) .
I3 Mo1 2.7695(6) .
I4 Mo2 2.7473(7) .
I5 Mo2 2.7823(3) .
Mo1 N1 2.202(4) .
Mo1 P1 2.6576(14) .
Mo1 P2 2.6689(12) .
Mo2 N2 2.180(5) .
Mo2 P3 2.6956(12) .
Mo2 P3 2.6957(11) 2_557
P1 C1 1.849(6) .
P1 C18 1.902(6) .
P1 C14 1.903(7) .
P2 C7 1.847(4) .
P2 C22 1.909(5) .
P2 C26 1.913(5) .
P3 C30 1.837(5) .
P3 C38 1.903(5) .
P3 C42 1.910(5) .
N1 C6 1.362(6) .
N1 C2 1.370(6) .
N2 C31 1.370(5) 2_557
N2 C31 1.370(5) .
C1 C2 1.512(7) .
C1 H1A 0.9900 .
C1 H1B 0.9900 .
C2 C3 1.363(6) .
C3 C4 1.400(6) .
C3 H3 0.9500 .
C4 C5 1.388(7) .
C4 C8 1.484(6) .
C5 C6 1.376(6) .
C5 H5 0.9500 .
C6 C7 1.496(6) .
C7 H7A 0.9900 .
C7 H7B 0.9900 .
C8 C13 1.383(7) .
C8 C9 1.398(7) .
C9 C10 1.382(7) .
C9 H9 0.9500 .
C10 C11 1.365(8) .
C10 H10 0.9500 .
C11 C12 1.381(8) .
C11 H11 0.9500 .
C12 C13 1.389(7) .
C12 H12 0.9500 .
C13 H13 0.9500 .
C14 C16 1.524(9) .
C14 C17 1.539(8) .
C14 C15 1.538(9) .
C15 H15A 0.9800 .
C15 H15B 0.9800 .
C15 H15C 0.9800 .
C16 H16A 0.9800 .
C16 H16B 0.9800 .
C16 H16C 0.9800 .
C17 H17A 0.9800 .
C17 H17B 0.9800 .
C17 H17C 0.9800 .
C18 C21 1.523(9) .
C18 C19 1.526(9) .
C18 C20 1.535(9) .
C19 H19A 0.9800 .
C19 H19B 0.9800 .
C19 H19C 0.9800 .
C20 H20A 0.9800 .
C20 H20B 0.9800 .
C20 H20C 0.9800 .
C21 H21A 0.9800 .
C21 H21B 0.9800 .
C21 H21C 0.9800 .
C22 C23 1.514(8) .
C22 C25 1.528(8) .
C22 C24 1.538(7) .
C23 H23A 0.9800 .
C23 H23B 0.9800 .
C23 H23C 0.9800 .
C24 H24A 0.9800 .
C24 H24B 0.9800 .
C24 H24C 0.9800 .
C25 H25A 0.9800 .
C25 H25B 0.9800 .
C25 H25C 0.9800 .
C26 C27 1.528(7) .
C26 C29 1.539(7) .
C26 C28 1.559(7) .
C27 H27A 0.9800 .
C27 H27B 0.9800 .
C27 H27C 0.9800 .
C28 H28A 0.9800 .
C28 H28B 0.9800 .
C28 H28C 0.9800 .
C29 H29A 0.9800 .
C29 H29B 0.9800 .
C29 H29C 0.9800 .
C30 C31 1.514(6) .
C30 H30A 0.9900 .
C30 H30B 0.9900 .
C31 C32 1.369(6) .
C32 C33 1.401(6) .
C32 H32 0.9500 .
C33 C34 1.492(10) .
C34 C35 1.391(7) 2_557
C34 C35 1.391(7) .
C35 C36 1.393(8) .
C35 H35 0.9500 .
C36 C37 1.359(9) .
C36 H36 0.9500 .
C37 H37 0.9500 .
C38 C39 1.522(7) .
C38 C40 1.531(7) .
C38 C41 1.548(7) .
C39 H39A 0.9800 .
C39 H39B 0.9800 .
C39 H39C 0.9800 .
C40 H40A 0.9800 .
C40 H40B 0.9800 .
C40 H40C 0.9800 .
C41 H41A 0.9800 .
C41 H41B 0.9800 .
C41 H41C 0.9800 .
C42 C43 1.527(7) .
C42 C44 1.529(7) .
C42 C45 1.535(7) .
C43 H43A 0.9800 .
C43 H43B 0.9800 .
C43 H43C 0.9800 .
C44 H44A 0.9800 .
C44 H44B 0.9800 .
C44 H44C 0.9800 .
C45 H45A 0.9800 .
C45 H45B 0.9800 .
C45 H45C 0.9800 .

loop_
_geom_torsion_atom_site_label_1
_geom_torsion_atom_site_label_2
_geom_torsion_atom_site_label_3
_geom_torsion_atom_site_label_4
_geom_torsion
_geom_torsion_site_symmetry_1
_geom_torsion_site_symmetry_4
C18 P1 C1 C2 -170.0(4) . .
C14 P1 C1 C2 77.3(4) . .
Mo1 P1 C1 C2 -45.2(4) . .
C6 N1 C2 C3 1.0(7) . .
Mo1 N1 C2 C3 178.9(4) . .
C6 N1 C2 C1 -179.6(5) . .
Mo1 N1 C2 C1 -1.6(7) . .
P1 C1 C2 C3 -142.1(4) . .
P1 C1 C2 N1 38.4(6) . .
N1 C2 C3 C4 -2.2(8) . .
C1 C2 C3 C4 178.4(5) . .
C2 C3 C4 C5 1.6(7) . .
C2 C3 C4 C8 -177.3(5) . .
C3 C4 C5 C6 -0.1(7) . .
C8 C4 C5 C6 178.9(4) . .
C2 N1 C6 C5 0.6(7) . .
Mo1 N1 C6 C5 -177.3(3) . .
C2 N1 C6 C7 179.8(4) . .
Mo1 N1 C6 C7 1.9(6) . .
C4 C5 C6 N1 -1.1(7) . .
C4 C5 C6 C7 179.7(4) . .
N1 C6 C7 P2 36.0(5) . .
C5 C6 C7 P2 -144.8(4) . .
C22 P2 C7 C6 -168.2(3) . .
C26 P2 C7 C6 79.4(4) . .
Mo1 P2 C7 C6 -44.3(3) . .
C5 C4 C8 C13 -20.2(7) . .
C3 C4 C8 C13 158.7(5) . .
C5 C4 C8 C9 159.1(5) . .
C3 C4 C8 C9 -22.0(7) . .
C13 C8 C9 C10 -1.4(7) . .
C4 C8 C9 C10 179.4(4) . .
C8 C9 C10 C11 0.8(8) . .
C9 C10 C11 C12 0.0(8) . .
C10 C11 C12 C13 -0.3(8) . .
C9 C8 C13 C12 1.1(7) . .
C4 C8 C13 C12 -179.6(4) . .
C11 C12 C13 C8 -0.3(8) . .
C38 P3 C30 C31 168.7(3) . .
C42 P3 C30 C31 -79.0(4) . .
Mo2 P3 C30 C31 44.2(3) . .
C31 N2 C31 C32 -0.1(3) 2_557 .
Mo2 N2 C31 C32 180.0(3) . .
C31 N2 C31 C30 -178.6(4) 2_557 .
Mo2 N2 C31 C30 1.4(4) . .
P3 C30 C31 N2 -38.5(5) . .
P3 C30 C31 C32 143.0(4) . .
N2 C31 C32 C33 0.1(6) . .
C30 C31 C32 C33 178.6(4) . .
C31 C32 C33 C32 0.0(3) . 2_557
C31 C32 C33 C34 180.0(3) . .
C32 C33 C34 C35 -156.4(4) . 2_557
C32 C33 C34 C35 23.6(4) 2_557 2_557
C32 C33 C34 C35 23.6(4) . .
C32 C33 C34 C35 -156.4(4) 2_557 .
C35 C34 C35 C36 -0.7(5) 2_557 .
C33 C34 C35 C36 179.3(5) . .
C34 C35 C36 C37 1.4(10) . .
C35 C36 C37 C36 -0.7(5) . 2_557
